data_7037821
loop_
_publ_author_name
'Ren, Min'
'Xu, Zhong-Li'
'Bao, Song-Song'
'Wang, Ting-Ting'
'Zheng, Ze-Hua'
'Ferreira, Rute A. S.'
'Zheng, Li-Min'
'Carlos, Luis D.'

_publ_section_title
;
 Lanthanide salen-type complexes exhibiting single ion magnet and
 photoluminescent properties.
;
_journal_issue 7
_journal_name_full 'Dalton transactions (Cambridge, England : 2003)'
_journal_page_first 2974
_journal_page_last 2982
_journal_paper_doi 10.1039/c5dt03897a
_journal_volume 45
_journal_year 2016
_chemical_formula_moiety '2(C32 H24 Ho N8 O12), 2(C6 H16 N),  0.25(H8 O4), 2(C H4 O)'
_chemical_formula_sum 'C39 H45 Ho N9 O13.5'
_chemical_formula_weight 1020.77
_chemical_name_systematic
; 
 ? 
;
_space_group_IT_number 2
_symmetry_cell_setting triclinic
_symmetry_space_group_name_Hall '-P 1'
_symmetry_space_group_name_H-M 'P -1'
_atom_sites_solution_hydrogens geom
_atom_sites_solution_primary direct
_atom_sites_solution_secondary difmap
_audit_creation_method SHELXL-97
_audit_update_record
;
2015-06-01 deposited with the CCDC.
2015-12-29 downloaded from the CCDC.
;
_cell_angle_alpha 70.0850(9)
_cell_angle_beta 75.2677(10)
_cell_angle_gamma 71.7208(10)
_cell_formula_units_Z 2
_cell_length_a 12.4153(7)
_cell_length_b 12.7506(7)
_cell_length_c 15.6649(9)
_cell_measurement_reflns_used 3472
_cell_measurement_temperature 298(2)
_cell_measurement_theta_max 21.463
_cell_measurement_theta_min 2.418
_cell_volume 2183.4(2)
_computing_cell_refinement SMART
_computing_data_collection 'SMART (Bruker, 2000)'
_computing_data_reduction 'SAINT (Bruker, 2000)'
_computing_molecular_graphics SHELXTL
_computing_publication_material SHELXTL
_computing_structure_refinement SHELXTL
_computing_structure_solution 'SHELXTL (Bruker, 2000)'
_diffrn_ambient_temperature 298(2)
_diffrn_measured_fraction_theta_full 0.994
_diffrn_measured_fraction_theta_max 0.994
_diffrn_measurement_device_type 'Bruker AFEX II'
_diffrn_radiation_monochromator graphite
_diffrn_radiation_source 'fine-focus sealed tube'
_diffrn_radiation_type MoK\a
_diffrn_radiation_wavelength 0.71073
_diffrn_reflns_av_R_equivalents 0.0271
_diffrn_reflns_av_unetI/netI 0.0517
_diffrn_reflns_limit_h_max 12
_diffrn_reflns_limit_h_min -14
_diffrn_reflns_limit_k_max 15
_diffrn_reflns_limit_k_min -15
_diffrn_reflns_limit_l_max 18
_diffrn_reflns_limit_l_min -17
_diffrn_reflns_number 12287
_diffrn_reflns_theta_full 25.00
_diffrn_reflns_theta_max 25.00
_diffrn_reflns_theta_min 1.91
_exptl_absorpt_coefficient_mu 1.886
_exptl_absorpt_correction_T_max 0.684
_exptl_absorpt_correction_T_min 0.640
_exptl_absorpt_correction_type multi-scan
_exptl_absorpt_process_details 'SADABS(Bruker, 2000)'
_exptl_crystal_colour yellow
_exptl_crystal_density_diffrn 1.553
_exptl_crystal_density_method 'not measured'
_exptl_crystal_description block
_exptl_crystal_F_000 1034
_exptl_crystal_size_max 0.30
_exptl_crystal_size_mid 0.20
_exptl_crystal_size_min 0.20
_refine_diff_density_max 0.838
_refine_diff_density_min -0.463
_refine_diff_density_rms 0.082
_refine_ls_extinction_method none
_refine_ls_goodness_of_fit_ref 1.003
_refine_ls_hydrogen_treatment constr
_refine_ls_matrix_type full
_refine_ls_number_parameters 636
_refine_ls_number_reflns 7663
_refine_ls_number_restraints 248
_refine_ls_restrained_S_all 1.010
_refine_ls_R_factor_all 0.0534
_refine_ls_R_factor_gt 0.0382
_refine_ls_shift/su_max 0.005
_refine_ls_shift/su_mean 0.000
_refine_ls_structure_factor_coef Fsqd
_refine_ls_weighting_details 'calc w=1/[\s^2^(Fo^2^)+(0.0499P)^2^+0.0000P] where P=(Fo^2^+2Fc^2^)/3'
_refine_ls_weighting_scheme calc
_refine_ls_wR_factor_gt 0.0854
_refine_ls_wR_factor_ref 0.0925
_reflns_number_gt 6281
_reflns_number_total 7663
_reflns_threshold_expression >2sigma(I)
_cod_data_source_file c5dt03897a2.cif
_cod_data_source_block 1
_cod_depositor_comments
;
The following automatic conversions were performed:

'_symmetry_cell_setting' value 'Triclinic' changed to 'triclinic'
according to
/usr/data/users/saulius/crontab/automatic-downloads/rss-feeds/RSC/lib/dictionaries/cif_core.dic
dictionary named 'cif_core.dic' version 2.4.2 from 2011-04-26.

Automatic conversion script
Id: cif_fix_values 4268 2015-11-12 08:31:59Z antanas 

 Adding full bibliography for 7037818--7037822.cif.
;
_cod_original_formula_sum 'C39 H45 Ho N9 O13.50'
_cod_database_code 7037821

loop_
_symmetry_equiv_pos_as_xyz
'x, y, z'
'-x, -y, -z'

loop_
_atom_site_label
_atom_site_type_symbol
_atom_site_fract_x
_atom_site_fract_y
_atom_site_fract_z
_atom_site_U_iso_or_equiv
_atom_site_adp_type
_atom_site_occupancy
_atom_site_symmetry_multiplicity
_atom_site_calc_flag
_atom_site_refinement_flags
_atom_site_disorder_assembly
_atom_site_disorder_group
Ho1 Ho 0.232327(18) 0.814274(18) 0.267694(15) 0.04292(9) Uani 1 1 d . A .
C1 C -0.0074(5) 0.7484(4) 0.2611(4) 0.0567(13) Uani 1 1 d . A .
C2 C -0.1101(5) 0.7160(5) 0.3143(4) 0.0607(14) Uani 1 1 d . . .
C3 C -0.2000(5) 0.7201(5) 0.2752(5) 0.0778(19) Uani 1 1 d . A .
H3 H -0.2647 0.6978 0.3131 0.093 Uiso 1 1 calc R . .
C4 C -0.1952(6) 0.7567(5) 0.1815(5) 0.0825(19) Uani 1 1 d . . .
H4 H -0.2541 0.7556 0.1552 0.099 Uiso 1 1 calc R A .
C5 C -0.1016(5) 0.7947(5) 0.1276(5) 0.0729(17) Uani 1 1 d . A .
H5 H -0.0996 0.8227 0.0643 0.087 Uiso 1 1 calc R . .
C6 C -0.0093(5) 0.7934(4) 0.1635(4) 0.0582(14) Uani 1 1 d . . .
C7 C 0.0826(5) 0.8389(4) 0.0988(4) 0.0597(14) Uani 1 1 d . A .
H7 H 0.0762 0.8611 0.0369 0.072 Uiso 1 1 calc R . .
C8 C 0.2489(5) 0.9057(5) 0.0377(3) 0.0605(14) Uani 1 1 d . A .
H8A H 0.2132 0.9353 -0.0170 0.073 Uiso 1 1 calc R . .
H8B H 0.3199 0.8487 0.0267 0.073 Uiso 1 1 calc R . .
C9 C 0.2744(5) 1.0022(5) 0.0573(4) 0.0616(14) Uani 1 1 d . A .
H9A H 0.3259 1.0376 0.0053 0.074 Uiso 1 1 calc R . .
H9B H 0.2037 1.0604 0.0661 0.074 Uiso 1 1 calc R . .
C10 C 0.4117(4) 0.9949(4) 0.1386(3) 0.0528(12) Uani 1 1 d . A .
H10 H 0.4344 1.0462 0.0832 0.063 Uiso 1 1 calc R . .
C11 C 0.4770(4) 0.9685(4) 0.2116(3) 0.0478(11) Uani 1 1 d . . .
C12 C 0.5638(5) 1.0250(5) 0.1925(4) 0.0637(14) Uani 1 1 d . . .
H12 H 0.5788 1.0745 0.1340 0.076 Uiso 1 1 calc R . .
C13 C 0.6276(5) 1.0097(5) 0.2576(5) 0.0753(17) Uani 1 1 d . . .
H13 H 0.6850 1.0484 0.2430 0.090 Uiso 1 1 calc R . .
C14 C 0.6064(5) 0.9381(5) 0.3431(4) 0.0673(15) Uani 1 1 d . . .
H14 H 0.6475 0.9293 0.3882 0.081 Uiso 1 1 calc R . .
C15 C 0.5236(4) 0.8781(4) 0.3629(4) 0.0524(12) Uani 1 1 d . . .
C16 C 0.4508(4) 0.8924(4) 0.3003(3) 0.0453(11) Uani 1 1 d . A .
C17 C 0.4753(4) 0.6285(4) 0.2156(3) 0.0481(12) Uani 1 1 d . A .
C18 C 0.5786(5) 0.6178(4) 0.1501(4) 0.0528(12) Uani 1 1 d . . .
C19 C 0.6841(5) 0.5475(5) 0.1718(4) 0.0646(15) Uani 1 1 d . B .
H19 H 0.7491 0.5453 0.1264 0.077 Uiso 1 1 calc R . .
C20 C 0.6921(5) 0.4809(5) 0.2610(5) 0.0732(17) Uani 1 1 d . . .
H20 H 0.7621 0.4323 0.2765 0.088 Uiso 1 1 calc R B .
C21 C 0.5962(5) 0.4872(5) 0.3258(4) 0.0654(15) Uani 1 1 d . B .
H21 H 0.6022 0.4412 0.3858 0.078 Uiso 1 1 calc R . .
C22 C 0.4894(4) 0.5588(4) 0.3075(4) 0.0517(12) Uani 1 1 d . . .
C23 C 0.3958(5) 0.5578(4) 0.3839(4) 0.0552(13) Uani 1 1 d . A .
H23 H 0.4099 0.5012 0.4388 0.066 Uiso 1 1 calc R . .
C24 C 0.2157(5) 0.6109(5) 0.4722(3) 0.0626(14) Uani 1 1 d . A .
H24A H 0.2514 0.5457 0.5188 0.075 Uiso 1 1 calc R . .
H24B H 0.1469 0.5963 0.4649 0.075 Uiso 1 1 calc R . .
C25 C 0.1851(5) 0.7199(5) 0.5008(4) 0.0687(16) Uani 1 1 d . A .
H25A H 0.1320 0.7124 0.5587 0.082 Uiso 1 1 calc R . .
H25B H 0.2538 0.7335 0.5093 0.082 Uiso 1 1 calc R . .
C26 C 0.0321(5) 0.8744(5) 0.4534(4) 0.0680(16) Uani 1 1 d . A .
H26 H 0.0015 0.8523 0.5156 0.082 Uiso 1 1 calc R . .
C27 C -0.0397(5) 0.9717(5) 0.3952(4) 0.0677(16) Uani 1 1 d . . .
C28 C -0.1523(6) 1.0152(7) 0.4340(6) 0.090(2) Uani 1 1 d . . .
H28 H -0.1775 0.9802 0.4954 0.108 Uiso 1 1 calc R . .
C29 C -0.2273(6) 1.1064(8) 0.3866(7) 0.104(3) Uani 1 1 d . . .
H29 H -0.3024 1.1315 0.4146 0.125 Uiso 1 1 calc R . .
C30 C -0.1897(6) 1.1606(6) 0.2964(7) 0.093(3) Uani 1 1 d . C .
H30 H -0.2394 1.2230 0.2626 0.111 Uiso 1 1 calc R . .
C31 C -0.0779(5) 1.1220(5) 0.2564(5) 0.0733(18) Uani 1 1 d D . .
C32 C 0.0027(5) 1.0239(5) 0.3021(4) 0.0639(15) Uani 1 1 d . A .
C33 C 0.2535(7) 0.2688(6) 0.2263(5) 0.097(2) Uani 1 1 d . . .
H33A H 0.3250 0.2461 0.1864 0.116 Uiso 1 1 calc R . .
H33B H 0.1916 0.2916 0.1913 0.116 Uiso 1 1 calc R . .
C34 C 0.2372(8) 0.1674(7) 0.3055(8) 0.160(5) Uani 1 1 d . . .
H34A H 0.2366 0.1060 0.2835 0.240 Uiso 1 1 calc R . .
H34B H 0.1654 0.1879 0.3445 0.240 Uiso 1 1 calc R . .
H34C H 0.2990 0.1427 0.3399 0.240 Uiso 1 1 calc R . .
C35 C 0.1452(8) 0.4197(7) 0.3085(6) 0.109(3) Uani 1 1 d . . .
H35A H 0.1365 0.3660 0.3695 0.131 Uiso 1 1 calc R . .
H35B H 0.1506 0.4906 0.3153 0.131 Uiso 1 1 calc R . .
C36 C 0.0412(8) 0.4439(9) 0.2667(9) 0.155(4) Uani 1 1 d . . .
H36A H 0.0488 0.4977 0.2066 0.233 Uiso 1 1 calc R . .
H36B H -0.0260 0.4761 0.3050 0.233 Uiso 1 1 calc R . .
H36C H 0.0338 0.3736 0.2618 0.233 Uiso 1 1 calc R . .
C37 C 0.3556(9) 0.3528(8) 0.2941(7) 0.127(3) Uani 1 1 d . . .
H37A H 0.3537 0.2909 0.3511 0.153 Uiso 1 1 calc R . .
H37B H 0.3490 0.4225 0.3092 0.153 Uiso 1 1 calc R . .
C38 C 0.4703(7) 0.3241(8) 0.2324(8) 0.137(4) Uani 1 1 d . . .
H38A H 0.4769 0.2559 0.2163 0.205 Uiso 1 1 calc R . .
H38B H 0.5318 0.3113 0.2644 0.205 Uiso 1 1 calc R . .
H38C H 0.4746 0.3871 0.1774 0.205 Uiso 1 1 calc R . .
N1 N 0.1715(4) 0.8524(3) 0.1166(3) 0.0528(10) Uani 1 1 d . . .
N2 N 0.3282(4) 0.9570(3) 0.1410(3) 0.0489(10) Uani 1 1 d . . .
N3 N 0.2960(4) 0.6261(3) 0.3843(3) 0.0511(10) Uani 1 1 d . . .
N4 N 0.1318(4) 0.8163(4) 0.4286(3) 0.0569(11) Uani 1 1 d . . .
N5 N -0.1244(5) 0.6815(6) 0.4131(4) 0.0889(15) Uani 0.611(12) 1 d PDU A 1
O5 O -0.0430(7) 0.6141(11) 0.4521(6) 0.122(4) Uani 0.611(12) 1 d PDU A 1
O6 O -0.2179(9) 0.7017(12) 0.4601(10) 0.128(5) Uani 0.611(12) 1 d PDU A 1
N5' N -0.1244(5) 0.6815(6) 0.4131(4) 0.0889(15) Uani 0.389(12) 1 d PDU A 2
O5' O -0.0768(13) 0.7179(15) 0.4518(9) 0.099(4) Uani 0.389(12) 1 d PDU A 2
O6' O -0.2064(14) 0.6446(18) 0.4559(15) 0.115(5) Uani 0.389(12) 1 d PDU A 2
N6 N 0.5085(4) 0.7968(5) 0.4547(3) 0.0724(14) Uani 1 1 d . . .
N7 N 0.5770(4) 0.6859(4) 0.0553(4) 0.0709(12) Uani 0.849(8) 1 d PDU B 1
O9 O 0.6597(6) 0.7251(7) 0.0115(4) 0.108(2) Uani 0.849(8) 1 d PDU B 1
O10 O 0.4977(5) 0.7005(6) 0.0171(3) 0.094(2) Uani 0.849(8) 1 d PDU B 1
N7' N 0.5770(4) 0.6859(4) 0.0553(4) 0.0709(12) Uani 0.151(8) 1 d PDU B 2
O9' O 0.519(3) 0.7866(14) 0.0381(18) 0.091(7) Uani 0.151(8) 1 d PDU B 2
O10' O 0.651(3) 0.655(2) -0.0044(17) 0.104(8) Uani 0.151(8) 1 d PDU B 2
N8 N -0.0412(7) 1.1847(7) 0.1621(6) 0.115(2) Uani 0.770(7) 1 d PDU C 1
O11 O 0.0537(7) 1.2087(6) 0.1368(6) 0.129(3) Uani 0.770(7) 1 d PDU C 1
O12 O -0.1072(8) 1.2195(9) 0.1070(6) 0.160(3) Uani 0.770(7) 1 d PDU C 1
N8' N -0.0412(7) 1.1847(7) 0.1621(6) 0.115(2) Uani 0.230(7) 1 d PDU C 2
O11' O -0.011(2) 1.122(2) 0.1103(17) 0.133(6) Uani 0.230(7) 1 d PDU C 2
O12' O -0.079(3) 1.2886(12) 0.137(2) 0.138(6) Uani 0.230(7) 1 d PDU C 2
N9 N 0.2564(4) 0.3694(4) 0.2509(3) 0.0712(13) Uani 1 1 d . . .
H9C H 0.2640 0.4253 0.1967 0.085 Uiso 1 1 calc R . .
O1 O 0.0802(3) 0.7377(3) 0.2953(2) 0.0617(9) Uani 1 1 d . . .
O2 O 0.3684(3) 0.8435(3) 0.3232(2) 0.0532(8) Uani 1 1 d . . .
O3 O 0.3769(3) 0.6937(3) 0.1945(2) 0.0527(8) Uani 1 1 d . . .
O4 O 0.1039(3) 0.9873(3) 0.2602(3) 0.0622(9) Uani 1 1 d . . .
O7 O 0.4871(5) 0.7076(5) 0.4645(4) 0.1092(18) Uani 1 1 d . . .
O8 O 0.5197(5) 0.8233(5) 0.5202(3) 0.1115(17) Uani 1 1 d . . .
O13 O 0.2877(5) 0.5697(5) 0.1148(5) 0.131(2) Uani 1 1 d . . .
H13A H 0.3167 0.6133 0.1245 0.196 Uiso 1 1 calc R . .
C39 C 0.2923(9) 0.5944(9) 0.0202(6) 0.140(4) Uani 1 1 d . . .
H39A H 0.3527 0.5372 -0.0027 0.211 Uiso 1 1 calc R . .
H39B H 0.3072 0.6690 -0.0104 0.211 Uiso 1 1 calc R . .
H39C H 0.2201 0.5942 0.0085 0.211 Uiso 1 1 calc R . .
O1W O 1.0000 0.5000 0.0000 0.206(13) Uani 0.50 2 d SPU D 1
H1WA H 0.9393 0.4758 0.0212 0.309 Uiso 0.25 1 d PR D 1
H1WB H 0.9932 0.5502 -0.0518 0.309 Uiso 0.25 1 d PR D 1
O2W O 1.069(2) 0.449(2) 0.002(2) 0.158(11) Uani 0.25 1 d PU . 2
H2WB H 1.0260 0.4128 0.0457 0.237 Uiso 0.25 1 d PR . 2
H2WA H 1.0287 0.5028 -0.0349 0.237 Uiso 0.25 1 d PR . 2

loop_
_atom_site_aniso_label
_atom_site_aniso_U_11
_atom_site_aniso_U_22
_atom_site_aniso_U_33
_atom_site_aniso_U_23
_atom_site_aniso_U_13
_atom_site_aniso_U_12
Ho1 0.04618(14) 0.04688(14) 0.03334(13) -0.00724(9) -0.00948(9) -0.01064(9)
C1 0.058(3) 0.055(3) 0.063(4) -0.018(3) -0.017(3) -0.015(3)
C2 0.058(3) 0.063(3) 0.068(4) -0.022(3) -0.015(3) -0.016(3)
C3 0.056(4) 0.070(4) 0.119(6) -0.037(4) -0.022(4) -0.015(3)
C4 0.081(5) 0.078(4) 0.099(6) -0.022(4) -0.043(4) -0.016(4)
C5 0.075(4) 0.066(4) 0.087(5) -0.019(3) -0.040(4) -0.013(3)
C6 0.056(3) 0.057(3) 0.066(4) -0.020(3) -0.020(3) -0.009(3)
C7 0.074(4) 0.059(3) 0.046(3) -0.015(3) -0.024(3) -0.006(3)
C8 0.073(4) 0.069(4) 0.035(3) -0.005(3) -0.016(2) -0.018(3)
C9 0.072(4) 0.061(3) 0.041(3) 0.004(2) -0.017(3) -0.015(3)
C10 0.064(3) 0.047(3) 0.040(3) -0.005(2) -0.004(2) -0.016(2)
C11 0.052(3) 0.044(3) 0.045(3) -0.011(2) -0.007(2) -0.012(2)
C12 0.069(4) 0.060(3) 0.061(4) -0.008(3) -0.004(3) -0.029(3)
C13 0.076(4) 0.078(4) 0.084(5) -0.014(4) -0.015(3) -0.045(3)
C14 0.062(4) 0.078(4) 0.074(4) -0.023(3) -0.018(3) -0.027(3)
C15 0.050(3) 0.057(3) 0.048(3) -0.010(2) -0.012(2) -0.013(2)
C16 0.042(3) 0.050(3) 0.043(3) -0.015(2) -0.008(2) -0.008(2)
C17 0.058(3) 0.037(2) 0.050(3) -0.010(2) -0.017(2) -0.008(2)
C18 0.062(3) 0.046(3) 0.049(3) -0.011(2) -0.011(3) -0.013(2)
C19 0.049(3) 0.062(3) 0.086(5) -0.030(3) -0.009(3) -0.009(3)
C20 0.066(4) 0.064(4) 0.081(5) -0.010(3) -0.032(4) 0.001(3)
C21 0.072(4) 0.055(3) 0.064(4) -0.003(3) -0.031(3) -0.008(3)
C22 0.063(3) 0.043(3) 0.049(3) -0.008(2) -0.022(3) -0.008(2)
C23 0.077(4) 0.044(3) 0.045(3) 0.000(2) -0.025(3) -0.017(3)
C24 0.072(4) 0.076(4) 0.035(3) 0.001(3) -0.009(2) -0.031(3)
C25 0.078(4) 0.095(4) 0.034(3) -0.015(3) -0.004(3) -0.031(3)
C26 0.066(4) 0.093(5) 0.050(3) -0.030(3) 0.003(3) -0.026(3)
C27 0.060(4) 0.088(4) 0.070(4) -0.046(4) 0.000(3) -0.021(3)
C28 0.061(4) 0.117(6) 0.107(6) -0.068(5) 0.002(4) -0.018(4)
C29 0.052(4) 0.127(7) 0.152(8) -0.087(7) 0.002(5) -0.009(4)
C30 0.053(4) 0.096(5) 0.159(8) -0.082(6) -0.035(5) 0.006(4)
C31 0.067(4) 0.073(4) 0.094(5) -0.048(4) -0.030(3) 0.004(3)
C32 0.054(3) 0.068(4) 0.086(5) -0.043(3) -0.023(3) -0.005(3)
C33 0.101(5) 0.109(6) 0.107(6) -0.067(5) 0.008(4) -0.042(4)
C34 0.156(9) 0.083(6) 0.216(12) -0.062(7) 0.064(8) -0.050(6)
C35 0.146(8) 0.085(5) 0.101(6) -0.046(5) 0.006(5) -0.035(5)
C36 0.104(7) 0.134(8) 0.226(13) -0.084(9) -0.007(8) -0.007(6)
C37 0.148(9) 0.127(7) 0.143(9) -0.046(6) -0.072(7) -0.035(6)
C38 0.089(6) 0.120(7) 0.229(12) -0.084(8) -0.061(7) 0.001(5)
N1 0.058(3) 0.056(2) 0.043(2) -0.010(2) -0.015(2) -0.010(2)
N2 0.058(3) 0.043(2) 0.038(2) -0.0034(18) -0.0135(18) -0.0077(19)
N3 0.063(3) 0.054(2) 0.038(2) -0.0055(19) -0.0118(19) -0.022(2)
N4 0.057(3) 0.079(3) 0.039(2) -0.021(2) -0.003(2) -0.021(2)
N5 0.070(3) 0.116(4) 0.084(4) -0.016(3) -0.008(2) -0.045(3)
O5 0.079(5) 0.176(9) 0.075(5) 0.016(6) -0.012(4) -0.042(5)
O6 0.107(5) 0.125(8) 0.099(6) -0.014(7) 0.011(4) 0.002(6)
N5' 0.070(3) 0.116(4) 0.084(4) -0.016(3) -0.008(2) -0.045(3)
O5' 0.100(8) 0.141(9) 0.072(7) -0.026(7) 0.004(6) -0.073(7)
O6' 0.104(8) 0.127(10) 0.112(9) 0.001(9) -0.006(7) -0.074(7)
N6 0.058(3) 0.100(4) 0.055(3) -0.008(3) -0.024(2) -0.017(3)
N7 0.071(3) 0.075(3) 0.054(3) -0.014(2) -0.003(2) -0.013(2)
O9 0.111(4) 0.112(5) 0.085(4) 0.002(4) -0.002(3) -0.052(3)
O10 0.089(4) 0.128(5) 0.052(3) -0.016(3) -0.015(3) -0.020(3)
N7' 0.071(3) 0.075(3) 0.054(3) -0.014(2) -0.003(2) -0.013(2)
O9' 0.094(10) 0.081(7) 0.058(9) 0.003(8) 0.006(8) -0.007(8)
O10' 0.107(11) 0.098(11) 0.070(10) -0.015(9) 0.021(8) -0.011(10)
N8 0.107(4) 0.103(4) 0.118(5) -0.033(4) -0.061(4) 0.032(4)
O11 0.129(5) 0.104(5) 0.122(6) -0.002(4) -0.045(5) 0.001(4)
O12 0.160(6) 0.176(7) 0.136(6) -0.041(6) -0.088(5) 0.013(5)
N8' 0.107(4) 0.103(4) 0.118(5) -0.033(4) -0.061(4) 0.032(4)
O11' 0.139(11) 0.126(10) 0.118(10) -0.043(7) -0.058(9) 0.027(10)
O12' 0.145(10) 0.101(6) 0.139(10) -0.022(8) -0.044(9) 0.012(9)
N9 0.098(4) 0.063(3) 0.058(3) -0.020(2) -0.008(3) -0.027(3)
O1 0.065(2) 0.082(3) 0.044(2) -0.0069(18) -0.0158(17) -0.0330(19)
O2 0.057(2) 0.061(2) 0.043(2) -0.0032(16) -0.0125(16) -0.0244(17)
O3 0.057(2) 0.0520(19) 0.041(2) -0.0114(16) -0.0137(16) -0.0012(16)
O4 0.055(2) 0.059(2) 0.059(2) -0.0163(18) -0.0086(18) 0.0029(17)
O7 0.150(5) 0.093(3) 0.093(4) 0.028(3) -0.068(3) -0.063(3)
O8 0.117(4) 0.165(5) 0.061(3) -0.029(3) -0.018(3) -0.049(4)
O13 0.176(6) 0.095(4) 0.137(6) -0.028(4) -0.049(5) -0.041(4)
C39 0.184(10) 0.159(9) 0.095(7) -0.039(7) -0.055(7) -0.037(7)
O1W 0.142(17) 0.189(18) 0.184(18) -0.001(14) -0.027(15) 0.043(13)
O2W 0.141(18) 0.142(17) 0.146(18) -0.032(14) 0.034(14) -0.029(14)

loop_
_atom_type_symbol
_atom_type_description
_atom_type_scat_dispersion_real
_atom_type_scat_dispersion_imag
_atom_type_scat_source
C C 0.0033 0.0016 'International Tables Vol C Tables 4.2.6.8 and 6.1.1.4'
Ho Ho -0.2175 4.6783 'International Tables Vol C Tables 4.2.6.8 and 6.1.1.4'
N N 0.0061 0.0033 'International Tables Vol C Tables 4.2.6.8 and 6.1.1.4'
O O 0.0106 0.0060 'International Tables Vol C Tables 4.2.6.8 and 6.1.1.4'
H H 0.0000 0.0000 'International Tables Vol C Tables 4.2.6.8 and 6.1.1.4'

loop_
_geom_angle_atom_site_label_1
_geom_angle_atom_site_label_2
_geom_angle_atom_site_label_3
_geom_angle
_geom_angle_site_symmetry_1
O2 Ho1 O4 98.49(13) .
O2 Ho1 O1 148.56(12) .
O4 Ho1 O1 87.41(14) .
O2 Ho1 O3 88.21(12) .
O4 Ho1 O3 149.34(13) .
O1 Ho1 O3 102.36(13) .
O2 Ho1 N3 76.41(12) .
O4 Ho1 N3 139.49(14) .
O1 Ho1 N3 79.18(13) .
O3 Ho1 N3 71.17(12) .
O2 Ho1 N1 139.61(13) .
O4 Ho1 N1 80.18(13) .
O1 Ho1 N1 71.78(13) .
O3 Ho1 N1 75.62(12) .
N3 Ho1 N1 129.32(13) .
O2 Ho1 N4 78.91(13) .
O4 Ho1 N4 71.77(14) .
O1 Ho1 N4 73.68(13) .
O3 Ho1 N4 138.80(13) .
N3 Ho1 N4 67.80(14) .
N1 Ho1 N4 135.98(14) .
O2 Ho1 N2 71.98(12) .
O4 Ho1 N2 75.12(13) .
O1 Ho1 N2 138.83(13) .
O3 Ho1 N2 78.70(12) .
N3 Ho1 N2 136.53(13) .
N1 Ho1 N2 68.69(13) .
N4 Ho1 N2 131.46(14) .
O1 C1 C2 124.1(5) .
O1 C1 C6 121.9(5) .
C2 C1 C6 114.0(5) .
C3 C2 C1 123.1(6) .
C3 C2 N5 117.4(6) .
C1 C2 N5 119.5(5) .
C4 C3 C2 121.1(6) .
C4 C3 H3 119.5 .
C2 C3 H3 119.5 .
C5 C4 C3 118.2(6) .
C5 C4 H4 120.9 .
C3 C4 H4 120.9 .
C4 C5 C6 122.9(6) .
C4 C5 H5 118.5 .
C6 C5 H5 118.5 .
C5 C6 C1 120.5(6) .
C5 C6 C7 117.1(6) .
C1 C6 C7 122.4(5) .
N1 C7 C6 127.7(5) .
N1 C7 H7 116.1 .
C6 C7 H7 116.1 .
N1 C8 C9 109.3(4) .
N1 C8 H8A 109.8 .
C9 C8 H8A 109.8 .
N1 C8 H8B 109.8 .
C9 C8 H8B 109.8 .
H8A C8 H8B 108.3 .
N2 C9 C8 109.8(4) .
N2 C9 H9A 109.7 .
C8 C9 H9A 109.7 .
N2 C9 H9B 109.7 .
C8 C9 H9B 109.7 .
H9A C9 H9B 108.2 .
N2 C10 C11 128.2(5) .
N2 C10 H10 115.9 .
C11 C10 H10 115.9 .
C12 C11 C16 121.0(5) .
C12 C11 C10 117.1(5) .
C16 C11 C10 121.9(4) .
C13 C12 C11 121.8(5) .
C13 C12 H12 119.1 .
C11 C12 H12 119.1 .
C14 C13 C12 119.7(5) .
C14 C13 H13 120.2 .
C12 C13 H13 120.2 .
C13 C14 C15 119.6(5) .
C13 C14 H14 120.2 .
C15 C14 H14 120.2 .
C14 C15 C16 124.0(5) .
C14 C15 N6 117.5(5) .
C16 C15 N6 118.4(4) .
O2 C16 C11 123.7(4) .
O2 C16 C15 122.6(5) .
C11 C16 C15 113.7(4) .
O3 C17 C18 123.5(5) .
O3 C17 C22 122.6(5) .
C18 C17 C22 114.0(4) .
C19 C18 C17 124.0(5) .
C19 C18 N7 116.4(5) .
C17 C18 N7 119.6(5) .
C20 C19 C18 119.5(6) .
C20 C19 H19 120.3 .
C18 C19 H19 120.3 .
C21 C20 C19 118.8(5) .
C21 C20 H20 120.6 .
C19 C20 H20 120.6 .
C20 C21 C22 123.5(6) .
C20 C21 H21 118.2 .
C22 C21 H21 118.2 .
C21 C22 C17 120.2(5) .
C21 C22 C23 117.1(5) .
C17 C22 C23 122.7(5) .
N3 C23 C22 126.9(5) .
N3 C23 H23 116.6 .
C22 C23 H23 116.6 .
N3 C24 C25 108.1(4) .
N3 C24 H24A 110.1 .
C25 C24 H24A 110.1 .
N3 C24 H24B 110.1 .
C25 C24 H24B 110.1 .
H24A C24 H24B 108.4 .
N4 C25 C24 108.5(4) .
N4 C25 H25A 110.0 .
C24 C25 H25A 110.0 .
N4 C25 H25B 110.0 .
C24 C25 H25B 110.0 .
H25A C25 H25B 108.4 .
N4 C26 C27 127.1(5) .
N4 C26 H26 116.4 .
C27 C26 H26 116.4 .
C28 C27 C32 120.0(6) .
C28 C27 C26 118.0(6) .
C32 C27 C26 121.9(5) .
C29 C28 C27 123.4(8) .
C29 C28 H28 118.3 .
C27 C28 H28 118.3 .
C28 C29 C30 118.7(7) .
C28 C29 H29 120.7 .
C30 C29 H29 120.7 .
C29 C30 C31 119.6(7) .
C29 C30 H30 120.2 .
C31 C30 H30 120.2 .
C30 C31 C32 123.8(7) .
C30 C31 N8 117.5(7) .
C32 C31 N8 118.7(6) .
O4 C32 C27 124.0(5) .
O4 C32 C31 121.5(6) .
C27 C32 C31 114.5(6) .
N9 C33 C34 114.8(7) .
N9 C33 H33A 108.6 .
C34 C33 H33A 108.6 .
N9 C33 H33B 108.6 .
C34 C33 H33B 108.6 .
H33A C33 H33B 107.5 .
C33 C34 H34A 109.5 .
C33 C34 H34B 109.5 .
H34A C34 H34B 109.5 .
C33 C34 H34C 109.5 .
H34A C34 H34C 109.5 .
H34B C34 H34C 109.5 .
C36 C35 N9 112.8(7) .
C36 C35 H35A 109.0 .
N9 C35 H35A 109.0 .
C36 C35 H35B 109.0 .
N9 C35 H35B 109.0 .
H35A C35 H35B 107.8 .
C35 C36 H36A 109.5 .
C35 C36 H36B 109.5 .
H36A C36 H36B 109.5 .
C35 C36 H36C 109.5 .
H36A C36 H36C 109.5 .
H36B C36 H36C 109.5 .
N9 C37 C38 112.8(7) .
N9 C37 H37A 109.0 .
C38 C37 H37A 109.0 .
N9 C37 H37B 109.0 .
C38 C37 H37B 109.0 .
H37A C37 H37B 107.8 .
C37 C38 H38A 109.5 .
C37 C38 H38B 109.5 .
H38A C38 H38B 109.5 .
C37 C38 H38C 109.5 .
H38A C38 H38C 109.5 .
H38B C38 H38C 109.5 .
C7 N1 C8 116.4(4) .
C7 N1 Ho1 130.7(4) .
C8 N1 Ho1 112.7(3) .
C10 N2 C9 116.9(4) .
C10 N2 Ho1 130.7(3) .
C9 N2 Ho1 112.5(3) .
C23 N3 C24 117.0(4) .
C23 N3 Ho1 127.7(3) .
C24 N3 Ho1 113.4(3) .
C26 N4 C25 116.4(5) .
C26 N4 Ho1 128.0(4) .
C25 N4 Ho1 113.9(3) .
O6 N5 O5 117.9(10) .
O6 N5 C2 121.7(10) .
O5 N5 C2 119.5(7) .
O7 N6 O8 122.0(6) .
O7 N6 C15 120.3(5) .
O8 N6 C15 117.7(6) .
O10 N7 O9 119.4(6) .
O10 N7 C18 121.1(5) .
O9 N7 C18 119.4(6) .
O12 N8 O11 118.8(11) .
O12 N8 C31 119.2(10) .
O11 N8 C31 121.9(7) .
C33 N9 C37 115.1(6) .
C33 N9 C35 114.3(5) .
C37 N9 C35 109.6(6) .
C33 N9 H9C 105.7 .
C37 N9 H9C 105.7 .
C35 N9 H9C 105.7 .
C1 O1 Ho1 141.4(3) .
C16 O2 Ho1 143.3(3) .
C17 O3 Ho1 131.6(3) .
C32 O4 Ho1 136.2(4) .
C39 O13 H13A 109.5 .
O13 C39 H39A 109.5 .
O13 C39 H39B 109.5 .
H39A C39 H39B 109.5 .
O13 C39 H39C 109.5 .
H39A C39 H39C 109.5 .
H39B C39 H39C 109.5 .
H1WA O1W H1WB 109.5 .
H1WA O1W H2WB 73.9 .
H1WB O1W H2WB 154.9 .
H1WA O1W H2WA 129.5 .
H1WB O1W H2WA 49.1 .
H2WB O1W H2WA 108.8 .
O2W O2W H1WB 31.7 2_765
O2W O2W H2WB 77.6 2_765
H1WB O2W H2WB 106.8 .
O2W O2W H2WA 37.7 2_765
H1WB O2W H2WA 8.1 .
H2WB O2W H2WA 109.5 .

loop_
_geom_bond_atom_site_label_1
_geom_bond_atom_site_label_2
_geom_bond_distance
_geom_bond_site_symmetry_2
Ho1 O2 2.260(3) .
Ho1 O4 2.266(3) .
Ho1 O1 2.272(3) .
Ho1 O3 2.307(3) .
Ho1 N3 2.506(4) .
Ho1 N1 2.511(4) .
Ho1 N4 2.518(4) .
Ho1 N2 2.524(4) .
C1 O1 1.281(6) .
C1 C2 1.431(8) .
C1 C6 1.443(8) .
C2 C3 1.382(8) .
C2 N5 1.438(8) .
C3 C4 1.373(9) .
C3 H3 0.9300 .
C4 C5 1.369(9) .
C4 H4 0.9300 .
C5 C6 1.392(7) .
C5 H5 0.9300 .
C6 C7 1.446(8) .
C7 N1 1.278(6) .
C7 H7 0.9300 .
C8 N1 1.465(6) .
C8 C9 1.503(7) .
C8 H8A 0.9700 .
C8 H8B 0.9700 .
C9 N2 1.479(6) .
C9 H9A 0.9700 .
C9 H9B 0.9700 .
C10 N2 1.261(6) .
C10 C11 1.454(7) .
C10 H10 0.9300 .
C11 C12 1.395(7) .
C11 C16 1.424(7) .
C12 C13 1.372(8) .
C12 H12 0.9300 .
C13 C14 1.355(8) .
C13 H13 0.9300 .
C14 C15 1.381(7) .
C14 H14 0.9300 .
C15 C16 1.427(6) .
C15 N6 1.465(7) .
C16 O2 1.275(5) .
C17 O3 1.294(5) .
C17 C18 1.426(7) .
C17 C22 1.432(7) .
C18 C19 1.386(7) .
C18 N7 1.443(7) .
C19 C20 1.375(8) .
C19 H19 0.9300 .
C20 C21 1.355(8) .
C20 H20 0.9300 .
C21 C22 1.389(7) .
C21 H21 0.9300 .
C22 C23 1.441(7) .
C23 N3 1.272(6) .
C23 H23 0.9300 .
C24 N3 1.472(6) .
C24 C25 1.512(8) .
C24 H24A 0.9700 .
C24 H24B 0.9700 .
C25 N4 1.467(7) .
C25 H25A 0.9700 .
C25 H25B 0.9700 .
C26 N4 1.268(7) .
C26 C27 1.453(8) .
C26 H26 0.9300 .
C27 C28 1.394(8) .
C27 C32 1.420(9) .
C28 C29 1.362(10) .
C28 H28 0.9300 .
C29 C30 1.377(11) .
C29 H29 0.9300 .
C30 C31 1.378(9) .
C30 H30 0.9300 .
C31 C32 1.431(8) .
C31 N8 1.452(10) .
C32 O4 1.284(6) .
C33 N9 1.472(8) .
C33 C34 1.482(12) .
C33 H33A 0.9700 .
C33 H33B 0.9700 .
C34 H34A 0.9600 .
C34 H34B 0.9600 .
C34 H34C 0.9600 .
C35 C36 1.494(11) .
C35 N9 1.528(9) .
C35 H35A 0.9700 .
C35 H35B 0.9700 .
C36 H36A 0.9600 .
C36 H36B 0.9600 .
C36 H36C 0.9600 .
C37 N9 1.478(9) .
C37 C38 1.520(12) .
C37 H37A 0.9700 .
C37 H37B 0.9700 .
C38 H38A 0.9600 .
C38 H38B 0.9600 .
C38 H38C 0.9600 .
N5 O6 1.209(9) .
N5 O5 1.244(8) .
N6 O7 1.200(6) .
N6 O8 1.234(7) .
N7 O10 1.213(7) .
N7 O9 1.227(7) .
N8 O12 1.217(8) .
N8 O11 1.243(9) .
N9 H9C 0.9100 .
O13 C39 1.397(9) .
O13 H13A 0.8200 .
C39 H39A 0.9600 .
C39 H39B 0.9600 .
C39 H39C 0.9600 .
O1W H1WA 0.8500 .
O1W H1WB 0.8500 .
O2W O2W 1.80(5) 2_765
O2W H2WB 0.8500 .
O2W H2WA 0.8499 .

loop_
_geom_torsion_atom_site_label_1
_geom_torsion_atom_site_label_2
_geom_torsion_atom_site_label_3
_geom_torsion_atom_site_label_4
_geom_torsion
O1 C1 C2 C3 -174.9(5)
C6 C1 C2 C3 4.0(8)
O1 C1 C2 N5 7.7(8)
C6 C1 C2 N5 -173.4(5)
C1 C2 C3 C4 -0.2(9)
N5 C2 C3 C4 177.3(6)
C2 C3 C4 C5 -3.3(9)
C3 C4 C5 C6 2.8(10)
C4 C5 C6 C1 1.4(9)
C4 C5 C6 C7 -178.4(6)
O1 C1 C6 C5 174.4(5)
C2 C1 C6 C5 -4.5(7)
O1 C1 C6 C7 -5.8(8)
C2 C1 C6 C7 175.2(5)
C5 C6 C7 N1 175.6(5)
C1 C6 C7 N1 -4.2(9)
N1 C8 C9 N2 59.1(6)
N2 C10 C11 C12 -177.9(5)
N2 C10 C11 C16 -0.8(8)
C16 C11 C12 C13 0.3(8)
C10 C11 C12 C13 177.5(5)
C11 C12 C13 C14 -0.1(9)
C12 C13 C14 C15 2.2(9)
C13 C14 C15 C16 -4.7(9)
C13 C14 C15 N6 176.6(5)
C12 C11 C16 O2 175.9(5)
C10 C11 C16 O2 -1.1(7)
C12 C11 C16 C15 -2.3(7)
C10 C11 C16 C15 -179.4(4)
C14 C15 C16 O2 -173.7(5)
N6 C15 C16 O2 5.0(7)
C14 C15 C16 C11 4.6(7)
N6 C15 C16 C11 -176.7(4)
O3 C17 C18 C19 -179.4(5)
C22 C17 C18 C19 -0.3(7)
O3 C17 C18 N7 2.6(7)
C22 C17 C18 N7 -178.3(5)
C17 C18 C19 C20 1.5(8)
N7 C18 C19 C20 179.5(5)
C18 C19 C20 C21 -1.0(9)
C19 C20 C21 C22 -0.8(9)
C20 C21 C22 C17 2.0(8)
C20 C21 C22 C23 -178.9(5)
O3 C17 C22 C21 177.7(5)
C18 C17 C22 C21 -1.4(7)
O3 C17 C22 C23 -1.4(7)
C18 C17 C22 C23 179.5(4)
C21 C22 C23 N3 170.8(5)
C17 C22 C23 N3 -10.1(8)
N3 C24 C25 N4 59.5(6)
N4 C26 C27 C28 172.6(6)
N4 C26 C27 C32 -8.9(9)
C32 C27 C28 C29 1.0(10)
C26 C27 C28 C29 179.6(6)
C27 C28 C29 C30 -1.7(11)
C28 C29 C30 C31 -0.2(11)
C29 C30 C31 C32 2.8(10)
C29 C30 C31 N8 -177.9(7)
C28 C27 C32 O4 -177.8(5)
C26 C27 C32 O4 3.6(8)
C28 C27 C32 C31 1.4(8)
C26 C27 C32 C31 -177.1(5)
C30 C31 C32 O4 175.9(5)
N8 C31 C32 O4 -3.4(8)
C30 C31 C32 C27 -3.3(8)
N8 C31 C32 C27 177.3(6)
C6 C7 N1 C8 -177.3(5)
C6 C7 N1 Ho1 -1.9(8)
C9 C8 N1 C7 130.2(5)
C9 C8 N1 Ho1 -46.0(5)
O2 Ho1 N1 C7 -172.1(4)
O4 Ho1 N1 C7 -80.5(4)
O1 Ho1 N1 C7 10.0(4)
O3 Ho1 N1 C7 118.5(5)
N3 Ho1 N1 C7 68.3(5)
N4 Ho1 N1 C7 -30.0(5)
N2 Ho1 N1 C7 -158.2(5)
O2 Ho1 N1 C8 3.5(4)
O4 Ho1 N1 C8 95.0(3)
O1 Ho1 N1 C8 -174.5(4)
O3 Ho1 N1 C8 -66.0(3)
N3 Ho1 N1 C8 -116.1(3)
N4 Ho1 N1 C8 145.5(3)
N2 Ho1 N1 C8 17.3(3)
C11 C10 N2 C9 177.6(5)
C11 C10 N2 Ho1 -1.8(8)
C8 C9 N2 C10 137.9(5)
C8 C9 N2 Ho1 -42.5(5)
O2 Ho1 N2 C10 3.7(4)
O4 Ho1 N2 C10 108.0(4)
O1 Ho1 N2 C10 176.0(4)
O3 Ho1 N2 C10 -88.1(4)
N3 Ho1 N2 C10 -41.6(5)
N1 Ho1 N2 C10 -166.9(5)
N4 Ho1 N2 C10 59.8(5)
O2 Ho1 N2 C9 -175.7(3)
O4 Ho1 N2 C9 -71.4(3)
O1 Ho1 N2 C9 -3.5(4)
O3 Ho1 N2 C9 92.4(3)
N3 Ho1 N2 C9 138.9(3)
N1 Ho1 N2 C9 13.6(3)
N4 Ho1 N2 C9 -119.6(3)
C22 C23 N3 C24 -177.6(5)
C22 C23 N3 Ho1 -14.8(7)
C25 C24 N3 C23 117.9(5)
C25 C24 N3 Ho1 -47.3(5)
O2 Ho1 N3 C23 -61.7(4)
O4 Ho1 N3 C23 -148.9(4)
O1 Ho1 N3 C23 138.3(4)
O3 Ho1 N3 C23 31.1(4)
N1 Ho1 N3 C23 82.9(4)
N4 Ho1 N3 C23 -145.1(4)
N2 Ho1 N3 C23 -17.6(5)
O2 Ho1 N3 C24 101.7(3)
O4 Ho1 N3 C24 14.5(4)
O1 Ho1 N3 C24 -58.4(3)
O3 Ho1 N3 C24 -165.6(3)
N1 Ho1 N3 C24 -113.8(3)
N4 Ho1 N3 C24 18.3(3)
N2 Ho1 N3 C24 145.8(3)
C27 C26 N4 C25 -178.5(5)
C27 C26 N4 Ho1 -14.1(8)
C24 C25 N4 C26 123.3(5)
C24 C25 N4 Ho1 -43.4(5)
O2 Ho1 N4 C26 129.5(5)
O4 Ho1 N4 C26 26.6(5)
O1 Ho1 N4 C26 -66.1(5)
O3 Ho1 N4 C26 -156.3(4)
N3 Ho1 N4 C26 -150.8(5)
N1 Ho1 N4 C26 -26.6(6)
N2 Ho1 N4 C26 75.9(5)
O2 Ho1 N4 C25 -65.8(4)
O4 Ho1 N4 C25 -168.6(4)
O1 Ho1 N4 C25 98.7(4)
O3 Ho1 N4 C25 8.4(4)
N3 Ho1 N4 C25 14.0(3)
N1 Ho1 N4 C25 138.2(3)
N2 Ho1 N4 C25 -119.3(4)
C3 C2 N5 O6 -30.8(13)
C1 C2 N5 O6 146.7(11)
C3 C2 N5 O5 137.6(9)
C1 C2 N5 O5 -44.8(11)
C14 C15 N6 O7 -143.0(6)
C16 C15 N6 O7 38.2(8)
C14 C15 N6 O8 36.3(7)
C16 C15 N6 O8 -142.5(5)
C19 C18 N7 O10 141.0(6)
C17 C18 N7 O10 -40.9(8)
C19 C18 N7 O9 -35.6(8)
C17 C18 N7 O9 142.5(7)
C30 C31 N8 O12 -39.8(11)
C32 C31 N8 O12 139.6(8)
C30 C31 N8 O11 136.7(8)
C32 C31 N8 O11 -43.9(11)
C34 C33 N9 C37 65.9(9)
C34 C33 N9 C35 -62.3(9)
C38 C37 N9 C33 60.2(9)
C38 C37 N9 C35 -169.4(7)
C36 C35 N9 C33 -51.7(9)
C36 C35 N9 C37 177.4(7)
C2 C1 O1 Ho1 -153.8(4)
C6 C1 O1 Ho1 27.3(9)
O2 Ho1 O1 C1 157.9(5)
O4 Ho1 O1 C1 55.8(6)
O3 Ho1 O1 C1 -94.8(6)
N3 Ho1 O1 C1 -162.6(6)
N1 Ho1 O1 C1 -24.7(5)
N4 Ho1 O1 C1 127.6(6)
N2 Ho1 O1 C1 -7.9(7)
C11 C16 O2 Ho1 7.3(8)
C15 C16 O2 Ho1 -174.6(4)
O4 Ho1 O2 C16 -78.3(5)
O1 Ho1 O2 C16 -177.3(5)
O3 Ho1 O2 C16 71.6(5)
N3 Ho1 O2 C16 142.7(5)
N1 Ho1 O2 C16 6.5(6)
N4 Ho1 O2 C16 -147.7(5)
N2 Ho1 O2 C16 -7.1(5)
C18 C17 O3 Ho1 -138.5(4)
C22 C17 O3 Ho1 42.5(6)
O2 Ho1 O3 C17 30.2(4)
O4 Ho1 O3 C17 133.9(4)
O1 Ho1 O3 C17 -120.0(4)
N3 Ho1 O3 C17 -46.1(4)
N1 Ho1 O3 C17 172.8(4)
N4 Ho1 O3 C17 -40.7(5)
N2 Ho1 O3 C17 102.1(4)
C27 C32 O4 Ho1 30.8(8)
C31 C32 O4 Ho1 -148.4(4)
O2 Ho1 O4 C32 -112.0(5)
O1 Ho1 O4 C32 36.9(5)
O3 Ho1 O4 C32 147.0(4)
N3 Ho1 O4 C32 -33.0(6)
N1 Ho1 O4 C32 108.9(5)
N4 Ho1 O4 C32 -36.7(5)
N2 Ho1 O4 C32 179.3(5)
